data_4345581
loop_
_publ_author_name
'Wenz, Jan'
'Kochan, Alexander'
'Wadepohl, Hubert'
'Gade, Lutz H.'

_publ_section_title
;
 A Readily Accessible Chiral NNN Pincer Ligand with a Pyrrole Backbone and
 Its Ni(II) Chemistry: Syntheses, Structural Chemistry, and Bond
 Activations.
;
_journal_issue 6
_journal_name_full 'Inorganic chemistry'
_journal_page_first 3631
_journal_page_last 3643
_journal_paper_doi 10.1021/acs.inorgchem.7b00077
_journal_volume 56
_journal_year 2017
_chemical_absolute_configuration ad
_chemical_formula_moiety 'C22 H34 N6 Ni O2'
_chemical_formula_sum 'C22 H34 N6 Ni O2'
_chemical_formula_weight 473.26
_chemical_properties_physical air-sensitive
_space_group_crystal_system orthorhombic
_space_group_IT_number 19
_space_group_name_Hall 'P 2ac 2ab'
_space_group_name_H-M_alt 'P 21 21 21'
_symmetry_cell_setting orthorhombic
_symmetry_Int_Tables_number 19
_symmetry_space_group_name_Hall 'P 2ac 2ab'
_symmetry_space_group_name_H-M 'P 21 21 21'
_atom_sites_solution_hydrogens geom
_atom_sites_solution_primary iterative
_atom_sites_solution_secondary difmap
_audit_block_code ga_jw15
_audit_creation_date 2015-08-10
_audit_creation_method
;
Olex2 1.2
(compiled 2015.01.26 svn.r3151 for OlexSys, GUI svn.r4998)
;
_audit_update_record '10.08.2015 12:11:29 CEST UTC+02:00  encif 1.32'
_cell_angle_alpha 90
_cell_angle_beta 90
_cell_angle_gamma 90
_cell_formula_units_Z 4
_cell_length_a 8.936(4)
_cell_length_b 13.257(6)
_cell_length_c 19.731(9)
_cell_measurement_reflns_used 8139
_cell_measurement_temperature 100(2)
_cell_measurement_theta_max 32.03
_cell_measurement_theta_min 2.50
_cell_volume 2337.4(18)
_computing_cell_refinement
;
SAINT (see _computing_data_reduction). Includes estimated systematic errors
 of the unit cell constants from Monte Carlo simulations.
;
_computing_data_collection 'SMART-5.631 (Bruker AXS, 2003)'
_computing_data_reduction 'SAINT V8.34A (Bruker AXS, 1997-2013),SADABS-2014_5 (Sheldrick and Bruker AXS, 1997-2014)'
_computing_molecular_graphics 'Olex2 (Dolomanov et al., 2009)'
_computing_publication_material 'encif (Wadepohl, 2009-14); encifer 1.5 (CCDC, 2014)'
_computing_structure_refinement 'ShelXL (Sheldrick, 2008)'
_computing_structure_solution 'SUPERFLIP (Palatinus, 2007-2009)'
_diffrn_ambient_environment 'perfluoro polyether oil / N~2~'
_diffrn_ambient_temperature 100(1)
_diffrn_detector 'CCD plate'
_diffrn_detector_area_resol_mean 8.19
_diffrn_detector_type CCD-PXL-KAF2
_diffrn_measured_fraction_theta_full 1.000
_diffrn_measured_fraction_theta_max 0.976
_diffrn_measurement_device 'three-circle diffractometer'
_diffrn_measurement_device_type 'Bruker AXS Smart 1000'
_diffrn_measurement_method '\f- and \w-scans'
_diffrn_measurement_specimen_support 'polyimid foil'
_diffrn_radiation_monochromator graphite
_diffrn_radiation_probe x-ray
_diffrn_radiation_type MoK\a
_diffrn_radiation_wavelength 0.71073
_diffrn_reflns_av_R_equivalents 0.0404
_diffrn_reflns_av_unetI/netI 0.0320
_diffrn_reflns_Laue_measured_fraction_full 1.000
_diffrn_reflns_Laue_measured_fraction_max 0.976
_diffrn_reflns_limit_h_max 13
_diffrn_reflns_limit_h_min -13
_diffrn_reflns_limit_k_max 19
_diffrn_reflns_limit_k_min -19
_diffrn_reflns_limit_l_max 28
_diffrn_reflns_limit_l_min -29
_diffrn_reflns_number 60703
_diffrn_reflns_point_group_measured_fraction_full 1.000
_diffrn_reflns_point_group_measured_fraction_max 0.961
_diffrn_reflns_theta_full 25.242
_diffrn_reflns_theta_max 32.521
_diffrn_reflns_theta_min 2.064
_diffrn_source 'sealed X-Ray tube (Mo)'
_diffrn_source_type 'fine focus tube'
_diffrn_standards_number 0
_exptl_absorpt_coefficient_mu 0.860
_exptl_absorpt_correction_T_max 0.7464
_exptl_absorpt_correction_T_min 0.6489
_exptl_absorpt_correction_type multi-scan
_exptl_absorpt_process_details
;
multi-scan from symmetry-related measurements (Blessing 1995)
SADABS (see _computing_data_reduction)
;
_exptl_crystal_colour red
_exptl_crystal_density_diffrn 1.345
_exptl_crystal_description block
_exptl_crystal_F_000 1008
_exptl_crystal_size_max 0.270
_exptl_crystal_size_mid 0.150
_exptl_crystal_size_min 0.130
_refine_diff_density_max 0.770
_refine_diff_density_min -0.232
_refine_diff_density_rms 0.075
_refine_ls_abs_structure_details
;
 Flack x determined using 3135 quotients [(I+)-(I-)]/[(I+)+(I-)]
 (Parsons, Flack and Wagner, Acta Cryst. B69 (2013) 249-259).
;
_refine_ls_abs_structure_Flack -0.001(3)
_refine_ls_extinction_method none
_refine_ls_goodness_of_fit_ref 1.071
_refine_ls_hydrogen_treatment constr
_refine_ls_matrix_type full
_refine_ls_number_parameters 288
_refine_ls_number_reflns 8138
_refine_ls_number_restraints 0
_refine_ls_restrained_S_all 1.071
_refine_ls_R_factor_all 0.0326
_refine_ls_R_factor_gt 0.0281
_refine_ls_shift/su_max 0.001
_refine_ls_shift/su_mean 0.000
_refine_ls_structure_factor_coef Fsqd
_refine_ls_weighting_details 'w=1/[\s^2^(Fo^2^)+(0.0381P)^2^+0.2016P] where P=(Fo^2^+2Fc^2^)/3'
_refine_ls_weighting_scheme calc
_refine_ls_wR_factor_gt 0.0670
_refine_ls_wR_factor_ref 0.0688
_reflns_Friedel_coverage 0.767
_reflns_Friedel_fraction_full 1.000
_reflns_Friedel_fraction_max 0.942
_reflns_number_gt 7556
_reflns_number_total 8138
_reflns_threshold_expression 'I > 2\s(I)'
_cod_data_source_file ic7b00077_si_002.cif
_cod_data_source_block ga_jw15
_cod_original_cell_volume 2337.3(18)
_cod_database_code 4345581
_audit_block_refno 2498
_audit_block_usercomment jw263
_shelx_space_group_comment
;
The symmetry employed for this shelxl refinement is uniquely defined
by the following loop, which should always be used as a source of
symmetry information in preference to the above space-group names.
They are only intended as comments.
;
_shelx_estimated_absorpt_t_max 0.896
_shelx_estimated_absorpt_t_min 0.801
_shelxl_version_number 2014/7
_olex2_refinement_description
;
1. Fixed Uiso
 At 1.2 times of:
  All C(H) groups, All C(H,H) groups
 At 1.5 times of:
  All C(H,H,H) groups
2.a Ternary CH refined with riding coordinates:
 C1(H1), C12(H12), C13(H13), C16(H16)
2.b Secondary CH2 refined with riding coordinates:
 C2(H2A,H2B), C11(H11A,H11B)
2.c Aromatic/amide H refined with riding coordinates:
 C6(H6), C7(H7)
2.d Idealised Me refined as rotating group:
 C14(H14A,H14B,H14C), C15(H15A,H15B,H15C), C17(H17A,H17B,H17C), C18(H18A,H18B,
 H18C), C19(H19A,H19B,H19C), C20(H20A,H20B,H20C), C21(H21A,H21B,H21C), C22(H22A,
 H22B,H22C)
;
_olex2_submission_special_instructions 'No special instructions were received'

loop_
_symmetry_equiv_pos_as_xyz
'x, y, z'
'-x+1/2, -y, z+1/2'
'x+1/2, -y+1/2, -z'
'-x, y+1/2, -z+1/2'

loop_
_atom_site_label
_atom_site_type_symbol
_atom_site_fract_x
_atom_site_fract_y
_atom_site_fract_z
_atom_site_U_iso_or_equiv
_atom_site_adp_type
_atom_site_occupancy
_atom_site_site_symmetry_order
_atom_site_calc_flag
_atom_site_refinement_flags_posn
Ni Ni -0.13082(2) -0.55034(2) -0.66153(2) 0.00812(5) Uani 1 1 d .
O1 O 0.00038(15) -0.41675(10) -0.48713(6) 0.0148(3) Uani 1 1 d .
O2 O -0.19269(16) -0.58546(10) -0.86345(7) 0.0166(3) Uani 1 1 d .
N1 N -0.05179(17) -0.51459(11) -0.57616(7) 0.0108(3) Uani 1 1 d .
N2 N -0.13309(17) -0.41501(10) -0.68689(7) 0.0093(2) Uani 1 1 d .
N3 N -0.18908(16) -0.58697(11) -0.75020(8) 0.0104(3) Uani 1 1 d .
N4 N -0.13212(19) -0.68718(10) -0.63270(7) 0.0135(3) Uani 1 1 d .
N5 N -0.2328(2) -0.72502(12) -0.60210(9) 0.0205(3) Uani 1 1 d .
N6 N -0.3263(3) -0.76794(19) -0.57466(15) 0.0511(7) Uani 1 1 d .
C1 C 0.0746(2) -0.56817(12) -0.54303(9) 0.0131(3) Uani 1 1 d .
H1 H 0.0454 -0.6395 -0.5332 0.016 Uiso 1 1 calc R
C2 C 0.0891(2) -0.50876(14) -0.47610(10) 0.0179(4) Uani 1 1 d .
H2A H 0.0488 -0.5482 -0.4376 0.021 Uiso 1 1 calc R
H2B H 0.1950 -0.4919 -0.4667 0.021 Uiso 1 1 calc R
C3 C -0.07727(19) -0.43252(12) -0.54416(9) 0.0110(3) Uani 1 1 d .
C4 C -0.1854(2) -0.35321(13) -0.56859(9) 0.0113(3) Uani 1 1 d .
C5 C -0.14989(18) -0.33577(12) -0.64269(8) 0.0095(3) Uani 1 1 d .
C6 C -0.1346(2) -0.24543(11) -0.67695(8) 0.0121(3) Uani 1 1 d .
H6 H -0.1409 -0.1796 -0.6581 0.015 Uiso 1 1 calc R
C7 C -0.10783(19) -0.27020(12) -0.74556(9) 0.0128(3) Uani 1 1 d .
H7 H -0.0919 -0.2242 -0.7817 0.015 Uiso 1 1 calc R
C8 C -0.10929(18) -0.37448(12) -0.74993(8) 0.0094(3) Uani 1 1 d .
C9 C -0.08145(19) -0.43822(13) -0.81183(9) 0.0112(3) Uani 1 1 d .
C10 C -0.15788(18) -0.53917(12) -0.80502(9) 0.0114(3) Uani 1 1 d .
C11 C -0.2475(2) -0.68577(13) -0.84544(9) 0.0157(3) Uani 1 1 d .
H11A H -0.1751 -0.7384 -0.8593 0.019 Uiso 1 1 calc R
H11B H -0.3449 -0.6995 -0.8675 0.019 Uiso 1 1 calc R
C12 C -0.26435(19) -0.68318(12) -0.76808(9) 0.0109(3) Uani 1 1 d .
H12 H -0.2076 -0.7408 -0.7478 0.013 Uiso 1 1 calc R
C13 C -0.4259(2) -0.68536(13) -0.74231(10) 0.0141(3) Uani 1 1 d .
H13 H -0.4228 -0.6729 -0.6923 0.017 Uiso 1 1 calc R
C14 C -0.5242(2) -0.60336(15) -0.77368(12) 0.0227(4) Uani 1 1 d .
H14A H -0.4772 -0.5373 -0.7669 0.034 Uiso 1 1 calc GR
H14B H -0.6228 -0.6040 -0.7519 0.034 Uiso 1 1 calc GR
H14C H -0.5357 -0.6162 -0.8223 0.034 Uiso 1 1 calc GR
C15 C -0.4905(2) -0.79119(15) -0.75306(13) 0.0218(4) Uani 1 1 d .
H15A H -0.4978 -0.8051 -0.8017 0.033 Uiso 1 1 calc GR
H15B H -0.5903 -0.7950 -0.7326 0.033 Uiso 1 1 calc GR
H15C H -0.4248 -0.8411 -0.7317 0.033 Uiso 1 1 calc GR
C16 C 0.2118(2) -0.56643(13) -0.58946(10) 0.0157(3) Uani 1 1 d .
H16 H 0.1835 -0.6030 -0.6319 0.019 Uiso 1 1 calc R
C17 C 0.3430(2) -0.62407(17) -0.55811(13) 0.0277(5) Uani 1 1 d .
H17A H 0.3759 -0.5896 -0.5168 0.042 Uiso 1 1 calc GR
H17B H 0.4260 -0.6267 -0.5905 0.042 Uiso 1 1 calc GR
H17C H 0.3112 -0.6928 -0.5469 0.042 Uiso 1 1 calc GR
C18 C 0.2578(2) -0.45977(15) -0.61038(11) 0.0230(4) Uani 1 1 d .
H18A H 0.1729 -0.4259 -0.6321 0.034 Uiso 1 1 calc GR
H18B H 0.3416 -0.4634 -0.6423 0.034 Uiso 1 1 calc GR
H18C H 0.2883 -0.4216 -0.5702 0.034 Uiso 1 1 calc GR
C19 C -0.3452(2) -0.39588(15) -0.55950(10) 0.0171(4) Uani 1 1 d .
H19A H -0.3563 -0.4572 -0.5868 0.026 Uiso 1 1 calc GR
H19B H -0.4185 -0.3455 -0.5744 0.026 Uiso 1 1 calc GR
H19C H -0.3620 -0.4119 -0.5116 0.026 Uiso 1 1 calc GR
C20 C -0.1704(2) -0.25509(14) -0.52859(10) 0.0194(4) Uani 1 1 d .
H20A H -0.1914 -0.2680 -0.4806 0.029 Uiso 1 1 calc GR
H20B H -0.2417 -0.2054 -0.5461 0.029 Uiso 1 1 calc GR
H20C H -0.0683 -0.2289 -0.5334 0.029 Uiso 1 1 calc GR
C21 C -0.1384(3) -0.38396(14) -0.87595(9) 0.0197(4) Uani 1 1 d .
H21A H -0.2460 -0.3712 -0.8717 0.030 Uiso 1 1 calc GR
H21B H -0.1200 -0.4265 -0.9157 0.030 Uiso 1 1 calc GR
H21C H -0.0855 -0.3197 -0.8812 0.030 Uiso 1 1 calc GR
C22 C 0.0877(2) -0.45978(14) -0.81999(10) 0.0186(4) Uani 1 1 d .
H22A H 0.1415 -0.3960 -0.8261 0.028 Uiso 1 1 calc GR
H22B H 0.1037 -0.5029 -0.8597 0.028 Uiso 1 1 calc GR
H22C H 0.1250 -0.4941 -0.7794 0.028 Uiso 1 1 calc GR

loop_
_atom_site_aniso_label
_atom_site_aniso_U_11
_atom_site_aniso_U_22
_atom_site_aniso_U_33
_atom_site_aniso_U_23
_atom_site_aniso_U_13
_atom_site_aniso_U_12
Ni 0.00851(9) 0.00744(8) 0.00842(9) -0.00015(7) -0.00065(8) -0.00054(8)
O1 0.0178(6) 0.0164(6) 0.0103(6) -0.0019(5) -0.0055(5) 0.0031(5)
O2 0.0211(7) 0.0178(6) 0.0108(6) -0.0030(5) 0.0004(5) -0.0058(5)
N1 0.0107(6) 0.0110(6) 0.0106(7) 0.0019(5) -0.0023(5) 0.0008(5)
N2 0.0095(6) 0.0096(5) 0.0088(6) 0.0002(5) -0.0005(6) 0.0000(5)
N3 0.0093(6) 0.0100(6) 0.0120(7) -0.0013(5) -0.0002(5) -0.0024(5)
N4 0.0157(7) 0.0096(6) 0.0151(7) -0.0004(5) 0.0027(6) -0.0004(6)
N5 0.0172(8) 0.0189(8) 0.0252(9) 0.0093(7) 0.0024(7) 0.0037(6)
N6 0.0302(12) 0.0522(15) 0.0709(18) 0.0435(14) 0.0170(12) 0.0049(10)
C1 0.0133(7) 0.0122(7) 0.0137(8) 0.0010(6) -0.0046(6) 0.0028(6)
C2 0.0199(9) 0.0193(8) 0.0143(8) -0.0002(7) -0.0061(7) 0.0062(7)
C3 0.0106(7) 0.0137(7) 0.0087(7) 0.0008(6) -0.0013(6) -0.0011(6)
C4 0.0125(7) 0.0117(7) 0.0096(7) -0.0009(6) -0.0009(6) 0.0023(6)
C5 0.0079(7) 0.0097(6) 0.0111(7) 0.0000(5) -0.0014(5) 0.0002(5)
C6 0.0122(7) 0.0080(6) 0.0161(8) -0.0001(5) -0.0001(7) 0.0012(6)
C7 0.0119(8) 0.0110(7) 0.0157(8) 0.0028(6) 0.0008(6) 0.0001(6)
C8 0.0070(7) 0.0107(6) 0.0104(7) 0.0006(5) -0.0002(6) 0.0004(5)
C9 0.0123(7) 0.0116(7) 0.0099(7) 0.0002(6) 0.0019(6) -0.0013(6)
C10 0.0095(7) 0.0132(7) 0.0115(7) -0.0022(6) -0.0001(5) -0.0002(6)
C11 0.0177(8) 0.0142(7) 0.0150(8) -0.0046(6) 0.0009(7) -0.0051(6)
C12 0.0099(7) 0.0102(7) 0.0125(8) -0.0025(6) -0.0010(6) -0.0025(6)
C13 0.0090(7) 0.0146(7) 0.0186(9) -0.0012(6) 0.0006(6) -0.0017(6)
C14 0.0125(9) 0.0198(9) 0.0358(12) -0.0006(8) -0.0031(8) 0.0024(7)
C15 0.0131(8) 0.0185(9) 0.0339(11) 0.0017(8) -0.0024(8) -0.0052(7)
C16 0.0122(7) 0.0162(8) 0.0188(9) -0.0023(6) -0.0016(6) 0.0014(6)
C17 0.0153(9) 0.0308(10) 0.0370(12) -0.0045(9) -0.0052(8) 0.0098(8)
C18 0.0166(8) 0.0226(9) 0.0298(11) -0.0006(8) 0.0031(8) -0.0047(8)
C19 0.0113(8) 0.0232(9) 0.0168(8) 0.0010(7) 0.0039(6) 0.0030(7)
C20 0.0301(11) 0.0152(8) 0.0131(8) -0.0045(7) -0.0038(7) 0.0067(7)
C21 0.0288(10) 0.0184(8) 0.0120(8) 0.0033(6) -0.0012(8) -0.0017(8)
C22 0.0144(8) 0.0155(8) 0.0259(9) -0.0029(7) 0.0085(7) -0.0012(6)

loop_
_atom_type_symbol
_atom_type_description
_atom_type_scat_dispersion_real
_atom_type_scat_dispersion_imag
_atom_type_scat_source
C C 0.0033 0.0016 'International Tables Vol C Tables 4.2.6.8 and 6.1.1.4'
H H 0.0000 0.0000 'International Tables Vol C Tables 4.2.6.8 and 6.1.1.4'
N N 0.0061 0.0033 'International Tables Vol C Tables 4.2.6.8 and 6.1.1.4'
Ni Ni 0.3393 1.1124 'International Tables Vol C Tables 4.2.6.8 and 6.1.1.4'
O O 0.0106 0.0060 'International Tables Vol C Tables 4.2.6.8 and 6.1.1.4'

loop_
_geom_angle_atom_site_label_1
_geom_angle_atom_site_label_2
_geom_angle_atom_site_label_3
_geom_angle
N1 Ni N3 174.02(7)
N1 Ni N4 88.56(7)
N2 Ni N1 90.11(6)
N2 Ni N3 89.76(6)
N2 Ni N4 177.93(6)
N3 Ni N4 91.72(7)
C3 O1 C2 105.92(13)
C10 O2 C11 106.55(14)
C1 N1 Ni 123.86(12)
C3 N1 Ni 126.01(12)
C3 N1 C1 108.97(14)
C5 N2 Ni 124.55(11)
C8 N2 Ni 128.27(11)
C8 N2 C5 107.05(13)
C10 N3 Ni 126.40(12)
C10 N3 C12 108.79(15)
C12 N3 Ni 124.47(11)
N5 N4 Ni 123.83(14)
N6 N5 N4 175.0(2)
N1 C1 H1 109.8
N1 C1 C2 101.34(13)
N1 C1 C16 109.78(15)
C2 C1 H1 109.8
C16 C1 H1 109.8
C16 C1 C2 115.90(16)
O1 C2 C1 104.55(14)
O1 C2 H2A 110.8
O1 C2 H2B 110.8
C1 C2 H2A 110.8
C1 C2 H2B 110.8
H2A C2 H2B 108.9
O1 C3 C4 119.50(15)
N1 C3 O1 117.12(15)
N1 C3 C4 123.36(15)
C3 C4 C5 106.33(14)
C3 C4 C19 107.44(14)
C3 C4 C20 111.86(15)
C5 C4 C19 111.20(14)
C5 C4 C20 110.52(15)
C20 C4 C19 109.44(15)
N2 C5 C4 121.29(14)
N2 C5 C6 109.95(14)
C6 C5 C4 128.73(15)
C5 C6 H6 126.7
C5 C6 C7 106.50(14)
C7 C6 H6 126.8
C6 C7 H7 126.6
C8 C7 C6 106.85(15)
C8 C7 H7 126.6
N2 C8 C7 109.63(15)
N2 C8 C9 122.78(14)
C7 C8 C9 127.51(15)
C8 C9 C10 110.53(14)
C8 C9 C21 110.44(14)
C8 C9 C22 110.46(14)
C10 C9 C21 109.73(15)
C10 C9 C22 106.73(14)
C21 C9 C22 108.87(16)
O2 C10 C9 115.71(15)
N3 C10 O2 116.58(15)
N3 C10 C9 127.67(16)
O2 C11 H11A 110.8
O2 C11 H11B 110.8
O2 C11 C12 104.74(13)
H11A C11 H11B 108.9
C12 C11 H11A 110.8
C12 C11 H11B 110.8
N3 C12 C11 102.20(14)
N3 C12 H12 109.3
N3 C12 C13 111.38(14)
C11 C12 H12 109.3
C13 C12 C11 115.00(15)
C13 C12 H12 109.3
C12 C13 H13 107.3
C12 C13 C15 109.07(16)
C14 C13 C12 113.21(16)
C14 C13 H13 107.3
C14 C13 C15 112.24(16)
C15 C13 H13 107.3
C13 C14 H14A 109.5
C13 C14 H14B 109.5
C13 C14 H14C 109.5
H14A C14 H14B 109.5
H14A C14 H14C 109.5
H14B C14 H14C 109.5
C13 C15 H15A 109.5
C13 C15 H15B 109.5
C13 C15 H15C 109.5
H15A C15 H15B 109.5
H15A C15 H15C 109.5
H15B C15 H15C 109.5
C1 C16 H16 106.9
C17 C16 C1 111.37(17)
C17 C16 H16 106.9
C18 C16 C1 112.99(15)
C18 C16 H16 106.9
C18 C16 C17 111.42(17)
C16 C17 H17A 109.5
C16 C17 H17B 109.5
C16 C17 H17C 109.5
H17A C17 H17B 109.5
H17A C17 H17C 109.5
H17B C17 H17C 109.5
C16 C18 H18A 109.5
C16 C18 H18B 109.5
C16 C18 H18C 109.5
H18A C18 H18B 109.5
H18A C18 H18C 109.5
H18B C18 H18C 109.5
C4 C19 H19A 109.5
C4 C19 H19B 109.5
C4 C19 H19C 109.5
H19A C19 H19B 109.5
H19A C19 H19C 109.5
H19B C19 H19C 109.5
C4 C20 H20A 109.5
C4 C20 H20B 109.5
C4 C20 H20C 109.5
H20A C20 H20B 109.5
H20A C20 H20C 109.5
H20B C20 H20C 109.5
C9 C21 H21A 109.5
C9 C21 H21B 109.5
C9 C21 H21C 109.5
H21A C21 H21B 109.5
H21A C21 H21C 109.5
H21B C21 H21C 109.5
C9 C22 H22A 109.5
C9 C22 H22B 109.5
C9 C22 H22C 109.5
H22A C22 H22B 109.5
H22A C22 H22C 109.5
H22B C22 H22C 109.5

loop_
_geom_bond_atom_site_label_1
_geom_bond_atom_site_label_2
_geom_bond_distance
Ni N1 1.8871(16)
Ni N2 1.8625(15)
Ni N3 1.8888(17)
Ni N4 1.9012(16)
O1 C2 1.471(2)
O1 C3 1.338(2)
O2 C10 1.343(2)
O2 C11 1.461(2)
N1 C1 1.485(2)
N1 C3 1.278(2)
N2 C5 1.374(2)
N2 C8 1.371(2)
N3 C10 1.284(2)
N3 C12 1.484(2)
N4 N5 1.194(2)
N5 N6 1.147(3)
C1 H1 1.0000
C1 C2 1.543(3)
C1 C16 1.531(3)
C2 H2A 0.9900
C2 H2B 0.9900
C3 C4 1.507(2)
C4 C5 1.514(2)
C4 C19 1.546(3)
C4 C20 1.527(3)
C5 C6 1.382(2)
C6 H6 0.9500
C6 C7 1.413(2)
C7 H7 0.9500
C7 C8 1.385(2)
C8 C9 1.506(2)
C9 C10 1.508(2)
C9 C21 1.542(3)
C9 C22 1.546(3)
C11 H11A 0.9900
C11 H11B 0.9900
C11 C12 1.534(3)
C12 H12 1.0000
C12 C13 1.531(3)
C13 H13 1.0000
C13 C14 1.529(3)
C13 C15 1.532(3)
C14 H14A 0.9800
C14 H14B 0.9800
C14 H14C 0.9800
C15 H15A 0.9800
C15 H15B 0.9800
C15 H15C 0.9800
C16 H16 1.0000
C16 C17 1.530(3)
C16 C18 1.529(3)
C17 H17A 0.9800
C17 H17B 0.9800
C17 H17C 0.9800
C18 H18A 0.9800
C18 H18B 0.9800
C18 H18C 0.9800
C19 H19A 0.9800
C19 H19B 0.9800
C19 H19C 0.9800
C20 H20A 0.9800
C20 H20B 0.9800
C20 H20C 0.9800
C21 H21A 0.9800
C21 H21B 0.9800
C21 H21C 0.9800
C22 H22A 0.9800
C22 H22B 0.9800
C22 H22C 0.9800

loop_
_geom_torsion_atom_site_label_1
_geom_torsion_atom_site_label_2
_geom_torsion_atom_site_label_3
_geom_torsion_atom_site_label_4
_geom_torsion
Ni N1 C1 C2 -179.37(12)
Ni N1 C1 C16 57.57(18)
Ni N1 C3 O1 -173.79(12)
Ni N1 C3 C4 4.4(2)
Ni N2 C5 C4 -6.8(2)
Ni N2 C5 C6 175.20(13)
Ni N2 C8 C7 -174.71(13)
Ni N2 C8 C9 2.3(2)
Ni N3 C10 O2 171.15(12)
Ni N3 C10 C9 -6.5(3)
Ni N3 C12 C11 -165.65(12)
Ni N3 C12 C13 71.05(18)
O1 C3 C4 C5 130.36(16)
O1 C3 C4 C19 -110.50(17)
O1 C3 C4 C20 9.6(2)
O2 C11 C12 N3 -10.34(17)
O2 C11 C12 C13 110.48(16)
N1 Ni N2 C5 -29.17(15)
N1 Ni N2 C8 146.13(16)
N1 C1 C2 O1 -14.05(18)
N1 C1 C16 C17 -178.07(15)
N1 C1 C16 C18 55.6(2)
N1 C3 C4 C5 -47.8(2)
N1 C3 C4 C19 71.4(2)
N1 C3 C4 C20 -168.48(17)
N2 Ni N1 C1 -134.88(14)
N2 Ni N1 C3 31.44(16)
N2 Ni N3 C10 30.05(16)
N2 Ni N3 C12 -157.40(14)
N2 C5 C6 C7 0.3(2)
N2 C8 C9 C10 29.0(2)
N2 C8 C9 C21 150.64(17)
N2 C8 C9 C22 -88.9(2)
N3 Ni N2 C5 156.81(15)
N3 Ni N2 C8 -27.89(16)
N3 C12 C13 C14 62.3(2)
N3 C12 C13 C15 -171.98(16)
N4 Ni N1 C1 46.71(14)
N4 Ni N1 C3 -146.98(16)
N4 Ni N3 C10 -151.39(16)
N4 Ni N3 C12 21.16(14)
C1 N1 C3 O1 -5.8(2)
C1 N1 C3 C4 172.38(16)
C2 O1 C3 N1 -4.1(2)
C2 O1 C3 C4 177.63(15)
C2 C1 C16 C17 67.9(2)
C2 C1 C16 C18 -58.4(2)
C3 O1 C2 C1 11.60(19)
C3 N1 C1 C2 12.30(18)
C3 N1 C1 C16 -110.76(16)
C3 C4 C5 N2 48.2(2)
C3 C4 C5 C6 -134.18(18)
C4 C5 C6 C7 -177.53(16)
C5 N2 C8 C7 1.24(19)
C5 N2 C8 C9 178.26(15)
C5 C6 C7 C8 0.5(2)
C6 C7 C8 N2 -1.1(2)
C6 C7 C8 C9 -177.91(16)
C7 C8 C9 C10 -154.51(17)
C7 C8 C9 C21 -32.9(2)
C7 C8 C9 C22 87.6(2)
C8 N2 C5 C4 177.07(15)
C8 N2 C5 C6 -0.94(19)
C8 C9 C10 O2 154.66(14)
C8 C9 C10 N3 -27.7(2)
C10 O2 C11 C12 9.47(18)
C10 N3 C12 C11 8.02(18)
C10 N3 C12 C13 -115.28(16)
C11 O2 C10 N3 -4.8(2)
C11 O2 C10 C9 173.10(14)
C11 C12 C13 C14 -53.4(2)
C11 C12 C13 C15 72.4(2)
C12 N3 C10 O2 -2.4(2)
C12 N3 C10 C9 179.97(16)
C16 C1 C2 O1 104.71(17)
C19 C4 C5 N2 -68.4(2)
C19 C4 C5 C6 109.2(2)
C20 C4 C5 N2 169.81(16)
C20 C4 C5 C6 -12.6(2)
C21 C9 C10 O2 32.6(2)
C21 C9 C10 N3 -149.71(18)
C22 C9 C10 O2 -85.19(18)
C22 C9 C10 N3 92.5(2)
